data_3500107
loop_
_publ_author_name
'Thierry Maris'

_publ_section_references
;
Dolomanov, O.V., Bourhis, L.J., Gildea, R.J, Howard, J.A.K. & Puschmann, H.
 (2009), J. Appl. Cryst. 42, 339-341.

Sheldrick, G.M. (2008). Acta Cryst. A64, 112-122.
;
_journal_name_full 'Personal communication to COD'
_journal_year 2020
_chemical_formula_moiety 'C11 H14 O4'
_chemical_formula_sum 'C11 H14 O4'
_chemical_formula_weight 210.22
_chemical_name_common 1-(3,4,5-trimethoxyphenyl)ethan-1-one
_chemical_name_systematic 1-(3,4,5-trimethoxyphenyl)ethan-1-one
_space_group_crystal_system monoclinic
_space_group_IT_number 14
_space_group_name_Hall '-P 2ybc'
_space_group_name_H-M_alt 'P 1 21/c 1'
_atom_sites_solution_hydrogens difmap
_atom_sites_solution_primary direct
_audit_creation_date 2020-05-07
_audit_creation_method
;
Olex2 1.3
(compiled 2020.02.04 svn.rd84adfe8 for OlexSys, GUI svn.r6032)
;
_cell_angle_alpha 90
_cell_angle_beta 94.200(2)
_cell_angle_gamma 90
_cell_formula_units_Z 4
_cell_length_a 9.7110(3)
_cell_length_b 7.2904(2)
_cell_length_c 14.8127(5)
_cell_measurement_reflns_used 8948
_cell_measurement_temperature 105
_cell_measurement_theta_max 60.636
_cell_measurement_theta_min 3.972
_cell_volume 1045.88(6)
_computing_cell_refinement
;
SAINT (2013) V8.34A; Integration Software for Single Crystal Data.
Bruker AXS Inc., Madison, WI 53719-1173.
;
_computing_data_collection
;
APEX 2 (2013) Bruker AXS Inc., Madison, WI 53719-1173.
;
_computing_data_reduction
;
SAINT (2013) V8.34A; Integration Software for Single Crystal Data.
Bruker AXS Inc., Madison, WI 53719-1173.
;
_computing_molecular_graphics 'Olex2 1.3 (Dolomanov et al., 2009)'
_computing_publication_material 'Olex2 1.3 (Dolomanov et al., 2009)'
_computing_structure_refinement 'XL  (Sheldrick, 2008)'
_computing_structure_solution 'XT (Sheldrick, 2015)'
_diffrn_ambient_temperature 105
_diffrn_detector 'CMOS Area detector'
_diffrn_detector_area_resol_mean 10.24
_diffrn_detector_type 'Bruker Photon 100 CMOS Detector'
_diffrn_measured_fraction_theta_full 0.997
_diffrn_measured_fraction_theta_max 0.996
_diffrn_measurement_device 'k-geometry diffractometer'
_diffrn_measurement_device_type 'Bruker Venture Metaljet'
_diffrn_measurement_method '\w and \f scans'
_diffrn_radiation_collimation 'Focusing mirrors'
_diffrn_radiation_monochromator 'Helios MX Mirror Optics'
_diffrn_radiation_probe x-ray
_diffrn_radiation_type GaK\a
_diffrn_radiation_wavelength 1.34139
_diffrn_reflns_av_R_equivalents 0.0453
_diffrn_reflns_av_unetI/netI 0.0297
_diffrn_reflns_Laue_measured_fraction_full 0.997
_diffrn_reflns_Laue_measured_fraction_max 0.996
_diffrn_reflns_limit_h_max 12
_diffrn_reflns_limit_h_min -12
_diffrn_reflns_limit_k_max 9
_diffrn_reflns_limit_k_min -9
_diffrn_reflns_limit_l_max 19
_diffrn_reflns_limit_l_min -19
_diffrn_reflns_number 16498
_diffrn_reflns_point_group_measured_fraction_full 0.997
_diffrn_reflns_point_group_measured_fraction_max 0.996
_diffrn_reflns_theta_full 53.594
_diffrn_reflns_theta_max 60.641
_diffrn_reflns_theta_min 3.971
_diffrn_source 'Metal Jet'
_diffrn_source_target Ga
_diffrn_source_type 'Gallium Liquid Metal Jet Source'
_exptl_absorpt_coefficient_mu 0.543
_exptl_absorpt_correction_T_max 0.7519
_exptl_absorpt_correction_T_min 0.6223
_exptl_absorpt_correction_type multi-scan
_exptl_absorpt_process_details
;
SADABS-2014/5 (Bruker,2014/5) was used for absorption correction.
wR2(int) was 0.1093 before and 0.0600 after correction.
The Ratio of minimum to maximum transmission is 0.8276.
The \l/2 correction factor is 0.00150.
;
_exptl_crystal_colour 'clear light colourless'
_exptl_crystal_colour_lustre clear
_exptl_crystal_colour_modifier light
_exptl_crystal_colour_primary colourless
_exptl_crystal_density_diffrn 1.335
_exptl_crystal_description Block
_exptl_crystal_F_000 448
_exptl_crystal_size_max 0.11
_exptl_crystal_size_mid 0.09
_exptl_crystal_size_min 0.09
_exptl_special_details
;
X-ray crystallographic data for I were collected from a single crystal
sample, which was mounted on a loop fiber. Data were collected using
a Bruker Venture diffractometer equipped with a Photon 100 CMOS Detector,
a Helios MX optics and a Kappa goniometer. The crystal-to-detector distance 
was 4.0 cm, and the data collection was carried out in 1024 x 1024 pixel mode.
;
_geom_special_details
;
 All esds (except the esd in the dihedral angle between two l.s. planes)
 are estimated using the full covariance matrix.  The cell esds are taken
 into account individually in the estimation of esds in distances, angles
 and torsion angles; correlations between esds in cell parameters are only
 used when they are defined by crystal symmetry.  An approximate (isotropic)
 treatment of cell esds is used for estimating esds involving l.s. planes.
;
_refine_diff_density_max 0.341
_refine_diff_density_min -0.268
_refine_diff_density_rms 0.045
_refine_ls_extinction_coef .
_refine_ls_extinction_method none
_refine_ls_goodness_of_fit_ref 1.043
_refine_ls_hydrogen_treatment refall
_refine_ls_matrix_type full
_refine_ls_number_parameters 192
_refine_ls_number_reflns 2392
_refine_ls_number_restraints 0
_refine_ls_restrained_S_all 1.043
_refine_ls_R_factor_all 0.0436
_refine_ls_R_factor_gt 0.0356
_refine_ls_shift/su_max 0.000
_refine_ls_shift/su_mean 0.000
_refine_ls_structure_factor_coef Fsqd
_refine_ls_weighting_details 'w=1/[\s^2^(Fo^2^)+(0.0501P)^2^+0.2858P] where P=(Fo^2^+2Fc^2^)/3'
_refine_ls_weighting_scheme calc
_refine_ls_wR_factor_gt 0.0895
_refine_ls_wR_factor_ref 0.0948
_reflns_Friedel_coverage 0.000
_reflns_Friedel_fraction_full .
_reflns_Friedel_fraction_max .
_reflns_number_gt 2037
_reflns_number_total 2392
_reflns_special_details
;
 Reflections were merged by SHELXL according to the crystal
 class for the calculation of statistics and refinement.
 
 _reflns_Friedel_fraction is defined as the number of unique
 Friedel pairs measured divided by the number that would be
 possible theoretically, ignoring centric projections and
 systematic absences.
;
_reflns_threshold_expression 'I > 2\s(I)'
_cod_data_source_file meoclt.cif
_cod_data_source_block meoclt
_cod_database_code 3500107

loop_
_space_group_symop_id
_space_group_symop_operation_xyz
1 'x, y, z'
2 '-x, y+1/2, -z+1/2'
3 '-x, -y, -z'
4 'x, -y-1/2, z-1/2'

loop_
_atom_site_label
_atom_site_type_symbol
_atom_site_fract_x
_atom_site_fract_y
_atom_site_fract_z
_atom_site_U_iso_or_equiv
_atom_site_adp_type
_atom_site_occupancy
_atom_site_site_symmetry_order
_atom_site_calc_flag
_atom_site_refinement_flags_posn
_atom_site_refinement_flags_adp
_atom_site_refinement_flags_occupancy
_atom_site_disorder_assembly
_atom_site_disorder_group
O4 O 0.42903(8) 0.80400(10) 0.52111(5) 0.01850(19) Uani 1 1 d . . . . .
O3 O 0.24361(8) 0.81744(10) 0.37954(5) 0.01780(19) Uani 1 1 d . . . . .
O2 O 0.06719(8) 0.54390(11) 0.34084(5) 0.01865(19) Uani 1 1 d . . . . .
O1 O 0.30514(9) 0.22915(12) 0.69449(6) 0.0284(2) Uani 1 1 d . . . . .
C6 C 0.33620(11) 0.51372(15) 0.57227(7) 0.0154(2) Uani 1 1 d . . . . .
C1 C 0.23985(11) 0.37355(15) 0.55494(7) 0.0153(2) Uani 1 1 d . . . . .
C4 C 0.24468(11) 0.66814(14) 0.43638(7) 0.0148(2) Uani 1 1 d . . . . .
C2 C 0.14834(11) 0.37713(15) 0.47773(7) 0.0155(2) Uani 1 1 d . . . . .
C5 C 0.33928(10) 0.66082(15) 0.51265(7) 0.0150(2) Uani 1 1 d . . . . .
C3 C 0.15140(10) 0.52506(15) 0.41832(7) 0.0151(2) Uani 1 1 d . . . . .
C11 C 0.53015(12) 0.80060(17) 0.59665(7) 0.0194(2) Uani 1 1 d . . . . .
C9 C -0.01125(12) 0.38577(16) 0.31157(8) 0.0205(2) Uani 1 1 d . . . . .
C10 C 0.33371(12) 0.79211(17) 0.30739(8) 0.0220(3) Uani 1 1 d . . . . .
C7 C 0.23648(11) 0.22065(15) 0.62231(7) 0.0183(2) Uani 1 1 d . . . . .
C8 C 0.14579(13) 0.05732(16) 0.59927(8) 0.0233(3) Uani 1 1 d . . . . .
H6 H 0.4007(13) 0.5078(18) 0.6257(9) 0.020(3) Uiso 1 1 d . . . . .
H11A H 0.5819(14) 0.686(2) 0.5962(9) 0.022(3) Uiso 1 1 d . . . . .
H10A H 0.4300(15) 0.7790(18) 0.3310(9) 0.021(3) Uiso 1 1 d . . . . .
H2 H 0.0819(14) 0.278(2) 0.4649(9) 0.023(3) Uiso 1 1 d . . . . .
H9A H 0.0537(15) 0.282(2) 0.3046(10) 0.027(4) Uiso 1 1 d . . . . .
H11B H 0.5886(14) 0.903(2) 0.5854(9) 0.020(3) Uiso 1 1 d . . . . .
H9B H -0.0798(15) 0.3547(19) 0.3546(10) 0.024(3) Uiso 1 1 d . . . . .
H10B H 0.3223(14) 0.905(2) 0.2707(10) 0.023(3) Uiso 1 1 d . . . . .
H11C H 0.4845(15) 0.8169(19) 0.6538(10) 0.025(3) Uiso 1 1 d . . . . .
H8A H 0.0456(16) 0.096(2) 0.5911(10) 0.031(4) Uiso 1 1 d . . . . .
H8B H 0.1687(15) 0.004(2) 0.5428(11) 0.034(4) Uiso 1 1 d . . . . .
H10C H 0.3063(14) 0.681(2) 0.2728(10) 0.024(3) Uiso 1 1 d . . . . .
H9C H -0.0568(15) 0.4198(19) 0.2538(10) 0.028(4) Uiso 1 1 d . . . . .
H8C H 0.1585(15) -0.030(2) 0.6472(11) 0.036(4) Uiso 1 1 d . . . . .

loop_
_atom_site_aniso_label
_atom_site_aniso_U_11
_atom_site_aniso_U_22
_atom_site_aniso_U_33
_atom_site_aniso_U_23
_atom_site_aniso_U_13
_atom_site_aniso_U_12
O4 0.0198(4) 0.0171(4) 0.0179(4) 0.0014(3) -0.0029(3) -0.0067(3)
O3 0.0201(4) 0.0162(4) 0.0171(4) 0.0042(3) 0.0013(3) -0.0014(3)
O2 0.0192(4) 0.0190(4) 0.0169(4) 0.0020(3) -0.0043(3) -0.0045(3)
O1 0.0314(5) 0.0308(5) 0.0219(4) 0.0102(3) -0.0064(4) -0.0097(4)
C6 0.0158(5) 0.0172(5) 0.0131(4) -0.0008(4) 0.0008(4) -0.0001(4)
C1 0.0159(5) 0.0151(5) 0.0152(5) 0.0004(4) 0.0029(4) 0.0002(4)
C4 0.0165(5) 0.0141(5) 0.0139(5) 0.0011(4) 0.0026(4) -0.0001(4)
C2 0.0148(5) 0.0146(5) 0.0173(5) -0.0006(4) 0.0020(4) -0.0021(4)
C5 0.0146(5) 0.0151(5) 0.0154(5) -0.0025(4) 0.0023(4) -0.0013(4)
C3 0.0141(5) 0.0180(5) 0.0129(5) -0.0017(4) 0.0000(4) 0.0005(4)
C11 0.0189(5) 0.0220(6) 0.0167(5) -0.0012(4) -0.0022(4) -0.0063(5)
C9 0.0204(6) 0.0214(6) 0.0192(5) -0.0019(4) -0.0035(4) -0.0059(5)
C10 0.0232(6) 0.0266(6) 0.0165(5) 0.0026(5) 0.0029(4) -0.0055(5)
C7 0.0186(5) 0.0185(6) 0.0181(5) 0.0027(4) 0.0023(4) -0.0003(4)
C8 0.0283(6) 0.0170(6) 0.0242(6) 0.0054(5) -0.0007(5) -0.0048(5)

loop_
_atom_type_symbol
_atom_type_description
_atom_type_scat_dispersion_real
_atom_type_scat_dispersion_imag
_atom_type_scat_source
C C 0.0140 0.0070 'International Tables Vol C Tables 4.2.6.8 and 6.1.1.4'
H H 0.0000 0.0000 'International Tables Vol C Tables 4.2.6.8 and 6.1.1.4'
O O 0.0390 0.0250 'International Tables Vol C Tables 4.2.6.8 and 6.1.1.4'

loop_
_geom_angle_atom_site_label_1
_geom_angle_atom_site_label_2
_geom_angle_atom_site_label_3
_geom_angle
_geom_angle_site_symmetry_1
_geom_angle_site_symmetry_3
C5 O4 C11 117.15(8) . .
C4 O3 C10 112.00(8) . .
C3 O2 C9 116.48(8) . .
C1 C6 H6 119.9(8) . .
C5 C6 C1 119.52(10) . .
C5 C6 H6 120.5(8) . .
C6 C1 C7 117.97(9) . .
C2 C1 C6 120.97(9) . .
C2 C1 C7 121.06(9) . .
O3 C4 C5 119.85(9) . .
O3 C4 C3 119.92(9) . .
C3 C4 C5 120.24(9) . .
C1 C2 H2 121.1(8) . .
C3 C2 C1 119.34(10) . .
C3 C2 H2 119.5(8) . .
O4 C5 C6 125.23(9) . .
O4 C5 C4 114.97(9) . .
C6 C5 C4 119.80(10) . .
O2 C3 C4 115.24(9) . .
O2 C3 C2 124.68(9) . .
C2 C3 C4 120.08(10) . .
O4 C11 H11A 109.5(8) . .
O4 C11 H11B 103.3(8) . .
O4 C11 H11C 109.9(8) . .
H11A C11 H11B 110.7(11) . .
H11A C11 H11C 111.8(12) . .
H11B C11 H11C 111.3(11) . .
O2 C9 H9A 108.5(8) . .
O2 C9 H9B 111.1(8) . .
O2 C9 H9C 105.1(9) . .
H9A C9 H9B 110.9(12) . .
H9A C9 H9C 110.8(12) . .
H9B C9 H9C 110.2(12) . .
O3 C10 H10A 111.3(8) . .
O3 C10 H10B 104.6(8) . .
O3 C10 H10C 109.6(8) . .
H10A C10 H10B 110.2(11) . .
H10A C10 H10C 108.6(11) . .
H10B C10 H10C 112.5(12) . .
O1 C7 C1 120.60(10) . .
O1 C7 C8 120.81(10) . .
C1 C7 C8 118.59(9) . .
C7 C8 H8A 110.3(9) . .
C7 C8 H8B 110.4(9) . .
C7 C8 H8C 108.4(9) . .
H8A C8 H8B 106.9(12) . .
H8A C8 H8C 110.2(12) . .
H8B C8 H8C 110.6(13) . .

loop_
_geom_bond_atom_site_label_1
_geom_bond_atom_site_label_2
_geom_bond_distance
_geom_bond_site_symmetry_2
O4 C5 1.3597(13) .
O4 C11 1.4339(13) .
O3 C4 1.3757(13) .
O3 C10 1.4419(13) .
O2 C3 1.3666(12) .
O2 C9 1.4313(13) .
O1 C7 1.2194(14) .
C6 C1 1.3966(15) .
C6 C5 1.3909(15) .
C6 H6 0.974(13) .
C1 C2 1.3962(14) .
C1 C7 1.4981(15) .
C4 C5 1.4040(14) .
C4 C3 1.3945(15) .
C2 C3 1.3937(15) .
C2 H2 0.977(14) .
C11 H11A 0.974(15) .
C11 H11B 0.960(14) .
C11 H11C 0.991(15) .
C9 H9A 0.997(15) .
C9 H9B 0.981(15) .
C9 H9C 0.967(15) .
C10 H10A 0.978(15) .
C10 H10B 0.985(15) .
C10 H10C 0.986(15) .
C7 C8 1.5053(16) .
C8 H8A 1.012(15) .
C8 H8B 0.964(16) .
C8 H8C 0.953(17) .

loop_
_geom_torsion_atom_site_label_1
_geom_torsion_atom_site_label_2
_geom_torsion_atom_site_label_3
_geom_torsion_atom_site_label_4
_geom_torsion
_geom_torsion_site_symmetry_1
_geom_torsion_site_symmetry_2
_geom_torsion_site_symmetry_3
_geom_torsion_site_symmetry_4
O3 C4 C5 O4 -3.11(14) . . . .
O3 C4 C5 C6 177.14(9) . . . .
O3 C4 C3 O2 2.32(14) . . . .
O3 C4 C3 C2 -177.36(9) . . . .
C6 C1 C2 C3 -1.47(15) . . . .
C6 C1 C7 O1 7.89(16) . . . .
C6 C1 C7 C8 -172.58(10) . . . .
C1 C6 C5 O4 -178.96(9) . . . .
C1 C6 C5 C4 0.76(15) . . . .
C1 C2 C3 O2 -179.97(9) . . . .
C1 C2 C3 C4 -0.33(15) . . . .
C2 C1 C7 O1 -171.32(10) . . . .
C2 C1 C7 C8 8.22(15) . . . .
C5 C6 C1 C2 1.25(16) . . . .
C5 C6 C1 C7 -177.96(9) . . . .
C5 C4 C3 O2 -178.00(9) . . . .
C5 C4 C3 C2 2.32(15) . . . .
C3 C4 C5 O4 177.21(9) . . . .
C3 C4 C5 C6 -2.54(15) . . . .
C11 O4 C5 C6 1.31(15) . . . .
C11 O4 C5 C4 -178.42(9) . . . .
C9 O2 C3 C4 168.80(9) . . . .
C9 O2 C3 C2 -11.54(15) . . . .
C10 O3 C4 C5 90.60(11) . . . .
C10 O3 C4 C3 -89.72(11) . . . .
C7 C1 C2 C3 177.71(9) . . . .

_cod_database_fobs_code 3500107
